data_2205980
loop_
_publ_author_name
'Bouacida, Sofiane'
'Hocine, Merazig'
'Beghidja, Adel'
'Beghidja, Chahrazed'

_publ_section_title
;
 Bis(adeninium) hexachlorostannate(IV) dichloride tetrahydrate
;
_journal_issue 6
_journal_name_full 'Acta Crystallographica Section E'
_journal_page_first m1153
_journal_page_last m1155
_journal_paper_doi 10.1107/S1600536805015163
_journal_volume 61
_journal_year 2005
_chemical_formula_iupac '(C5 H7 N5)2 [Sn Cl6] Cl2, 4H2 O'
_chemical_formula_moiety '2(C5 H7 N5), Cl6 Sn , 4(H2 O), 2(Cl)'
_chemical_formula_structural '2(C5 H7 N5), Sn Cl6 , 4(H2 O), 2(Cl)'
_chemical_formula_sum 'C10 H22 Cl8 N10 O4 Sn'
_chemical_formula_weight 748.67
_chemical_name_common
;
Bis(adeninium) hexachlorostannate(IV) hydrochloride hydrate
;
_space_group_IT_number 43
_symmetry_cell_setting orthorhombic
_symmetry_space_group_name_Hall 'F 2 -2d'
_symmetry_space_group_name_H-M 'F d d 2'
_atom_sites_solution_hydrogens difmap
_atom_sites_solution_primary direct
_atom_sites_solution_secondary difmap
_cell_angle_alpha 90.00
_cell_angle_beta 90.00
_cell_angle_gamma 90.00
_cell_formula_units_Z 8
_cell_length_a 18.033(5)
_cell_length_b 39.553(5)
_cell_length_c 7.265(5)
_cell_measurement_reflns_used 3316
_cell_measurement_temperature 295
_cell_measurement_theta_max 30.04
_cell_measurement_theta_min 2.06
_cell_volume 5182(4)
_computing_cell_refinement 'DENZO and SCALEPACK (Otwinowski & Minor, 1997)'
_computing_data_collection 'KappaCCD Reference Manual (Nonius, 1998)'
_computing_data_reduction 'DENZO and SCALEPACK'
_computing_molecular_graphics
;
ORTEP-3 (Farrugia,1997), PLUTON (Spek, 1990) and ATOMS (Dowty, 1995)
;
_computing_publication_material 'WinGX (Farrugia, 1999)'
_computing_structure_refinement 'SHELXL97 (Sheldrick, 1997)'
_computing_structure_solution 'SIR2002 (Burla et al., 2003)'
_diffrn_ambient_temperature 295
_diffrn_measured_fraction_theta_full 0.951
_diffrn_measured_fraction_theta_max 0.92
_diffrn_measurement_device_type 'Nonius KappaCCD'
_diffrn_measurement_method '\f scans, and \w scans with \k offsets'
_diffrn_radiation_monochromator graphite
_diffrn_radiation_type MoK\a
_diffrn_radiation_wavelength 0.71073
_diffrn_reflns_av_R_equivalents 0.0451
_diffrn_reflns_av_sigmaI/netI 0.0374
_diffrn_reflns_limit_h_max 25
_diffrn_reflns_limit_h_min -25
_diffrn_reflns_limit_k_max 37
_diffrn_reflns_limit_k_min -55
_diffrn_reflns_limit_l_max 6
_diffrn_reflns_limit_l_min -10
_diffrn_reflns_number 10885
_diffrn_reflns_theta_full 25.0
_diffrn_reflns_theta_max 30.04
_diffrn_reflns_theta_min 2.06
_diffrn_standards_decay_% 0
_diffrn_standards_number 0
_exptl_absorpt_coefficient_mu 1.851
_exptl_absorpt_correction_type none
_exptl_crystal_colour colorless
_exptl_crystal_density_diffrn 1.919
_exptl_crystal_density_method 'not measured'
_exptl_crystal_description prism
_exptl_crystal_F_000 2960
_exptl_crystal_size_max 0.07
_exptl_crystal_size_mid 0.06
_exptl_crystal_size_min 0.05
_refine_diff_density_max 0.945
_refine_diff_density_min -1.063
_refine_ls_abs_structure_details 'Flack (1983), 1278 Friedel pairs'
_refine_ls_abs_structure_Flack -0.026(17)
_refine_ls_extinction_coef 0.00075(5)
_refine_ls_extinction_expression Fc^*^=kFc[1+0.001xFc^2^\l^3^/sin(2\q)]^-1/4^
_refine_ls_extinction_method SHELXL97
_refine_ls_goodness_of_fit_ref 1.092
_refine_ls_hydrogen_treatment mixed
_refine_ls_matrix_type full
_refine_ls_number_parameters 191
_refine_ls_number_reflns 3316
_refine_ls_number_restraints 1
_refine_ls_restrained_S_all 1.092
_refine_ls_R_factor_all 0.0291
_refine_ls_R_factor_gt 0.0266
_refine_ls_shift/su_max 0.001
_refine_ls_shift/su_mean 0.000
_refine_ls_structure_factor_coef Fsqd
_refine_ls_weighting_details 'calc w = 1/[\s^2^(Fo^2^)+(0.0293P)^2^+1.3984P] where P = (Fo^2^+2Fc^2^)/3'
_refine_ls_weighting_scheme calc
_refine_ls_wR_factor_gt 0.0597
_refine_ls_wR_factor_ref 0.0610
_reflns_number_gt 3155
_reflns_number_total 3316
_reflns_threshold_expression I>2\s(I)
_cod_data_source_file is6062.cif
_cod_data_source_block I
_cod_database_code 2205980
_cod_database_fobs_code 2205980

loop_
_symmetry_equiv_pos_as_xyz
'x, y, z'
'-x, -y, z'
'-x+1/4, y+1/4, z+1/4'
'x+1/4, -y+1/4, z+1/4'
'x, y+1/2, z+1/2'
'-x, -y+1/2, z+1/2'
'-x+1/4, y+3/4, z+3/4'
'x+1/4, -y+3/4, z+3/4'
'x+1/2, y, z+1/2'
'-x+1/2, -y, z+1/2'
'-x+3/4, y+1/4, z+3/4'
'x+3/4, -y+1/4, z+3/4'
'x+1/2, y+1/2, z'
'-x+1/2, -y+1/2, z'
'-x+3/4, y+3/4, z+1/4'
'x+3/4, -y+3/4, z+1/4'

loop_
_atom_site_label
_atom_site_fract_x
_atom_site_fract_y
_atom_site_fract_z
_atom_site_U_iso_or_equiv
_atom_site_adp_type
_atom_site_calc_flag
_atom_site_refinement_flags
_atom_site_occupancy
_atom_site_type_symbol
Sn 0.7500 0.2500 0.71310(4) 0.02496(7) Uani d S 1 Sn
Cl2 0.67862(3) 0.198046(16) 0.71907(13) 0.03666(15) Uani d . 1 Cl
Cl1 0.82991(3) 0.228296(18) 0.95737(12) 0.03362(14) Uani d . 1 Cl
Cl3 0.66748(4) 0.27360(2) 0.48454(13) 0.04242(18) Uani d . 1 Cl
Cl4 0.60547(4) 0.11976(2) -0.10760(12) 0.04137(18) Uani d . 1 Cl
O2W 0.50065(16) 0.18894(7) -0.0693(7) 0.0637(11) Uani d . 1 O
N1 0.52165(11) 0.12873(5) 0.4613(4) 0.0319(5) Uani d . 1 N
H1 0.4811 0.1209 0.5064 0.038 Uiso calc R 1 H
N6 0.46845(13) 0.18193(7) 0.4505(5) 0.0389(6) Uani d . 1 N
N9 0.70636(12) 0.16417(6) 0.2408(3) 0.0326(5) Uani d . 1 N
N3 0.64387(12) 0.11504(6) 0.3707(4) 0.0344(6) Uani d . 1 N
O1W 0.50308(15) 0.24765(9) 0.2653(5) 0.0486(8) Uani d . 1 O
N7 0.61720(13) 0.20094(6) 0.2601(3) 0.0312(5) Uani d . 1 N
C2 0.58002(14) 0.10712(7) 0.4407(5) 0.0352(6) Uani d . 1 C
C5 0.59110(13) 0.17100(7) 0.3293(4) 0.0259(5) Uani d . 1 C
C6 0.52393(13) 0.16184(7) 0.4147(4) 0.0275(5) Uani d . 1 C
C4 0.64686(14) 0.14762(7) 0.3167(4) 0.0271(5) Uani d . 1 C
C8 0.68665(15) 0.19588(8) 0.2079(5) 0.0363(6) Uani d . 1 C
H2 0.5737(16) 0.0838(8) 0.482(5) 0.032(8) Uiso d . 1 H
H9 0.752(2) 0.1548(9) 0.214(10) 0.068(11) Uiso d . 1 H
H5 0.4708(17) 0.2020(8) 0.421(5) 0.030(9) Uiso d . 1 H
H8 0.7170(18) 0.2118(9) 0.168(5) 0.037(8) Uiso d . 1 H
H6 0.4314(19) 0.1719(9) 0.518(5) 0.041(10) Uiso d . 1 H
H4W 0.465(3) 0.1826(14) -0.031(10) 0.091(19) Uiso d . 1 H
H3W 0.536(2) 0.1742(11) -0.089(6) 0.053(12) Uiso d . 1 H
H7 0.5944(16) 0.2188(9) 0.252(5) 0.033(9) Uiso d . 1 H
H2W 0.462(4) 0.250(2) 0.214(17) 0.15(3) Uiso d . 1 H
H1W 0.506(3) 0.2634(14) 0.311(9) 0.08(2) Uiso d . 1 H

loop_
_atom_site_aniso_label
_atom_site_aniso_U_11
_atom_site_aniso_U_22
_atom_site_aniso_U_33
_atom_site_aniso_U_12
_atom_site_aniso_U_13
_atom_site_aniso_U_23
Sn 0.02116(10) 0.02295(11) 0.03077(12) 0.00158(8) 0.000 0.000
Cl2 0.0351(3) 0.0284(3) 0.0465(4) -0.0071(2) 0.0020(4) -0.0036(3)
Cl1 0.0233(2) 0.0387(3) 0.0389(4) 0.0075(2) -0.0005(3) 0.0074(4)
Cl3 0.0456(4) 0.0387(4) 0.0430(4) 0.0050(3) -0.0178(3) 0.0010(4)
Cl4 0.0288(3) 0.0438(4) 0.0515(4) -0.0063(3) 0.0122(3) -0.0086(4)
O2W 0.0407(13) 0.0462(14) 0.104(3) 0.0073(13) 0.0115(15) 0.0155(19)
N1 0.0230(9) 0.0319(11) 0.0409(12) -0.0034(7) 0.0025(12) 0.0068(12)
N6 0.0271(11) 0.0384(14) 0.0514(16) 0.0046(10) 0.0065(12) -0.0004(15)
N9 0.0238(9) 0.0364(12) 0.0377(13) -0.0008(9) 0.0075(9) -0.0011(11)
N3 0.0278(11) 0.0314(13) 0.0441(15) 0.0046(10) 0.0028(10) 0.0038(11)
O1W 0.0413(14) 0.0381(15) 0.066(2) 0.0033(9) 0.0001(10) 0.0004(16)
N7 0.0301(11) 0.0252(11) 0.0383(15) 0.0001(9) 0.0048(9) 0.0022(10)
C2 0.0316(12) 0.0276(13) 0.0466(19) -0.0019(10) -0.0013(12) 0.0056(14)
C5 0.0235(11) 0.0259(13) 0.0283(13) -0.0005(9) 0.0021(9) -0.0017(10)
C6 0.0211(10) 0.0323(14) 0.0291(14) -0.0022(10) -0.0001(9) -0.0020(10)
C4 0.0240(11) 0.0284(13) 0.0288(13) -0.0006(10) 0.0010(9) -0.0015(11)
C8 0.0290(12) 0.0387(15) 0.0411(16) -0.0062(11) 0.0074(14) 0.0024(15)

loop_
_atom_type_symbol
_atom_type_description
_atom_type_scat_dispersion_real
_atom_type_scat_dispersion_imag
_atom_type_scat_source
C C 0.0033 0.0016 'International Tables Vol C Tables 4.2.6.8 and 6.1.1.4'
H H 0.0000 0.0000 'International Tables Vol C Tables 4.2.6.8 and 6.1.1.4'
N N 0.0061 0.0033 'International Tables Vol C Tables 4.2.6.8 and 6.1.1.4'
O O 0.0106 0.0060 'International Tables Vol C Tables 4.2.6.8 and 6.1.1.4'

loop_
_geom_angle_atom_site_label_1
_geom_angle_atom_site_label_2
_geom_angle_atom_site_label_3
_geom_angle_site_symmetry_1
_geom_angle_site_symmetry_3
_geom_angle
_geom_angle_publ_flag
Cl1 Sn Cl2 . . 90.13(3) yes
Cl1 Sn Cl1 14_655 . 86.77(6) ?
Cl1 Sn Cl3 . . 176.64(4) yes
Cl2 Sn Cl1 14_655 14_655 90.13(3) ?
Cl2 Sn Cl1 . 14_655 88.38(3) ?
Cl2 Sn Cl1 14_655 . 88.38(3) ?
Cl2 Sn Cl2 14_655 . 177.95(5) ?
Cl3 Sn Cl1 . 14_655 90.01(5) ?
Cl3 Sn Cl1 14_655 14_655 176.64(4) ?
Cl3 Sn Cl1 14_655 . 90.01(5) ?
Cl3 Sn Cl2 . 14_655 90.68(3) ?
Cl3 Sn Cl2 14_655 14_655 90.73(3) ?
Cl3 Sn Cl2 14_655 . 90.68(3) ?
Cl2 Sn Cl3 . . 90.73(3) yes
Cl3 Sn Cl3 . 14_655 93.23(6) ?
H4W O2W H3W . . 118(5) ?
C6 N1 C2 . . 123.8(2) yes
C6 N1 H1 . . 118.1 ?
C2 N1 H1 . . 118.1 ?
C6 N6 H5 . . 120(2) ?
C6 N6 H6 . . 114(2) ?
H5 N6 H6 . . 126(3) ?
C8 N9 C4 . . 108.3(2) ?
C8 N9 H9 . . 125(3) ?
C4 N9 H9 . . 126(3) ?
C2 N3 C4 . . 112.4(2) ?
H2W O1W H1W . . 101(7) ?
C8 N7 C5 . . 107.4(2) yes
C8 N7 H7 . . 126(2) ?
C5 N7 H7 . . 127(2) ?
N3 C2 N1 . . 125.2(3) ?
N3 C2 H2 . . 116.8(17) ?
N1 C2 H2 . . 118.0(18) ?
C4 C5 N7 . . 107.9(2) ?
C4 C5 C6 . . 119.1(3) ?
N7 C5 C6 . . 132.8(2) ?
N6 C6 N1 . . 121.1(2) ?
N6 C6 C5 . . 126.2(3) ?
N1 C6 C5 . . 112.7(2) ?
N3 C4 C5 . . 126.6(2) ?
N3 C4 N9 . . 127.2(2) ?
C5 C4 N9 . . 106.2(2) ?
N7 C8 N9 . . 110.2(3) ?
N7 C8 H8 . . 125(2) ?
N9 C8 H8 . . 125(2) ?

loop_
_geom_bond_atom_site_label_1
_geom_bond_atom_site_label_2
_geom_bond_site_symmetry_2
_geom_bond_distance
_geom_bond_publ_flag
Sn Cl1 . 2.4419(12) yes
Sn Cl1 14_655 2.4419(12) ?
Sn Cl2 14_655 2.4251(18) ?
Sn Cl2 . 2.4252(18) yes
Sn Cl3 . 2.4172(12) yes
Sn Cl3 14_655 2.4172(12) ?
O2W H4W . 0.75(5) ?
O2W H3W . 0.87(4) ?
N1 C6 . 1.353(3) ?
N1 C2 . 1.364(3) ?
N1 H1 . 0.8600 ?
N6 C6 . 1.304(3) ?
N6 H5 . 0.82(3) ?
N6 H6 . 0.92(4) ?
N9 C8 . 1.325(4) ?
N9 C4 . 1.373(3) ?
N9 H9 . 0.93(4) ?
N3 C2 . 1.297(4) ?
N3 C4 . 1.348(4) ?
O1W H2W . 0.83(9) ?
O1W H1W . 0.71(6) ?
N7 C8 . 1.324(4) ?
N7 C5 . 1.370(3) ?
N7 H7 . 0.82(3) ?
C2 H2 . 0.98(3) ?
C5 C4 . 1.369(4) ?
C5 C6 . 1.409(3) ?
C8 H8 . 0.88(4) ?

loop_
_geom_hbond_atom_site_label_D
_geom_hbond_atom_site_label_H
_geom_hbond_atom_site_label_A
_geom_hbond_site_symmetry_A
_geom_hbond_distance_DH
_geom_hbond_distance_HA
_geom_hbond_distance_DA
_geom_hbond_angle_DHA
_geom_hbond_publ_flag
N1 H1 Cl4 12_455 0.86 2.50 3.273(2) 150 yes
O1W H1W O2W 6_655 0.71(6) 2.08(6) 2.782(5) 172(6) yes
O2W H3W Cl4 1_555 0.88(4) 2.49(4) 3.337(4) 162(3) yes
O2W H4W N3 12_454 0.74(6) 2.53(6) 3.189(5) 148(3) yes
N6 H5 Cl1 9_454 0.82(3) 2.76(3) 3.100(3) 107(2) yes
N6 H5 O1W 1_555 0.82(3) 2.21(3) 2.993(5) 159(3) yes
N6 H6 Cl4 12_455 0.92(4) 2.33(4) 3.205(4) 160(3) yes
N7 H7 O1W 1_555 0.82(3) 2.01(3) 2.766(4) 154(3) yes
N9 H9 Cl4 4_555 0.92(4) 2.17(4) 3.089(3) 176(5) yes
C8 H8 Cl1 1_554 0.89(3) 2.63(3) 3.410(4) 148(3) yes

loop_
_geom_torsion_atom_site_label_1
_geom_torsion_atom_site_label_2
_geom_torsion_atom_site_label_3
_geom_torsion_atom_site_label_4
_geom_torsion
Sn Cl2 Cl1 Cl3 2.28(2)
Cl2 Cl1 Cl3 Cl4 -38.16(2)
Cl1 Cl3 Cl4 O2W 157.59(9)
Cl3 Cl4 O2W N1 -62.67(7)
Cl4 O2W N1 H1 -118.9
O2W N1 H1 N6 -52.6
N1 H1 N6 N7 4.5
H1 N6 N7 N3 -4.5
N6 N7 N3 O1W 8.30(17)
N7 N3 O1W N7 0.0
N3 O1W N7 C2 -1.83(11)
O1W N7 C2 C5 -1.9(7)
N7 C2 C5 C6 -175.0(8)
C2 C5 C6 C4 3.1(3)
C5 C6 C4 C8 3.9(3)
C6 C4 C8 H2 1(5)
H7 H5 H8 H6 -167(6)
H5 H8 H6 H4W 74(3)
H8 H6 H4W H3W 33(3)
H6 H4W H3W H7 -47(3)
H4W H3W H7 H2W -25(4)
H3W H7 H2W H1W -168(6)
